data_7248289
loop_
_publ_author_name
'Liao, Ya-Qing'
'Xiong, Tian-Zheng'
'Xie, Kang-Le'
'Zhang, Huan'
'Hu, Jun-Jie'
'Wen, He-Rui'

_publ_section_title
;
 Two multifunctional Dy(iii)-based metal--organic frameworks exhibiting
 proton conduction, magnetic properties and second-harmonic generation
;
_journal_issue 14
_journal_name_full CrystEngComm
_journal_page_first 2033
_journal_page_last 2042
_journal_paper_doi 10.1039/D4CE00065J
_journal_volume 26
_journal_year 2024
_chemical_formula_moiety 'C24 H17 Eu O11, 2(H2 O)'
_chemical_formula_sum 'C24 H21 Eu O13'
_chemical_formula_weight 669.37
_space_group_crystal_system triclinic
_space_group_IT_number 2
_space_group_name_Hall '-P 1'
_space_group_name_H-M_alt 'P -1'
_atom_sites_solution_hydrogens mixed
_audit_creation_date 2024-01-18
_audit_creation_method
;
Olex2 1.3
(compiled 2020.11.12 svn.r5f609507 for OlexSys, GUI svn.r6408)
;
_audit_update_record
;
2024-01-19 deposited with the CCDC.	2024-03-07 downloaded from the CCDC.
;
_cell_angle_alpha 76.5070(10)
_cell_angle_beta 86.196(2)
_cell_angle_gamma 71.8560(10)
_cell_formula_units_Z 2
_cell_length_a 10.0739(5)
_cell_length_b 10.1946(5)
_cell_length_c 12.6937(6)
_cell_measurement_reflns_used 6747
_cell_measurement_temperature 297.0
_cell_measurement_theta_max 27.52
_cell_measurement_theta_min 3.26
_cell_volume 1204.59(10)
_computing_cell_refinement 'SAINT V8.38A (Bruker, 2018)'
_computing_data_reduction 'SAINT V8.38A (Bruker, 2018)'
_computing_molecular_graphics 'Olex2 1.3 (Dolomanov et al., 2009)'
_computing_publication_material 'Olex2 1.3 (Dolomanov et al., 2009)'
_computing_structure_refinement 'SHELXL 2018/3 (Sheldrick, 2015)'
_computing_structure_solution 'SHELXT 2014/5 (Sheldrick, 2014)'
_diffrn_ambient_temperature 297.0
_diffrn_measured_fraction_theta_full 0.997
_diffrn_measured_fraction_theta_max 0.991
_diffrn_measurement_device_type 'Bruker APEX-II CCD'
_diffrn_measurement_method '\f and \w scans'
_diffrn_radiation_type MoK\a
_diffrn_radiation_wavelength 0.71073
_diffrn_reflns_av_R_equivalents 0.0625
_diffrn_reflns_av_unetI/netI 0.0805
_diffrn_reflns_Laue_measured_fraction_full 0.997
_diffrn_reflns_Laue_measured_fraction_max 0.991
_diffrn_reflns_limit_h_max 13
_diffrn_reflns_limit_h_min -13
_diffrn_reflns_limit_k_max 13
_diffrn_reflns_limit_k_min -13
_diffrn_reflns_limit_l_max 16
_diffrn_reflns_limit_l_min -16
_diffrn_reflns_number 17781
_diffrn_reflns_point_group_measured_fraction_full 0.997
_diffrn_reflns_point_group_measured_fraction_max 0.991
_diffrn_reflns_theta_full 25.242
_diffrn_reflns_theta_max 27.595
_diffrn_reflns_theta_min 2.996
_diffrn_source_current 30.0
_diffrn_source_power 1.35
_diffrn_source_voltage 45.0
_diffrn_standards_number 0
_exptl_absorpt_coefficient_mu 2.675
_exptl_absorpt_correction_type none
_exptl_crystal_colour colorless
_exptl_crystal_density_diffrn 1.845
_exptl_crystal_description blocky
_exptl_crystal_F_000 664
_exptl_crystal_size_max 0.21
_exptl_crystal_size_mid 0.20
_exptl_crystal_size_min 0.19
_refine_diff_density_max 1.407
_refine_diff_density_min -1.398
_refine_diff_density_rms 0.184
_refine_ls_extinction_method none
_refine_ls_goodness_of_fit_ref 1.073
_refine_ls_hydrogen_treatment constr
_refine_ls_matrix_type full
_refine_ls_number_parameters 353
_refine_ls_number_reflns 5553
_refine_ls_number_restraints 1
_refine_ls_restrained_S_all 1.073
_refine_ls_R_factor_all 0.0653
_refine_ls_R_factor_gt 0.0409
_refine_ls_shift/su_max 0.001
_refine_ls_shift/su_mean 0.000
_refine_ls_structure_factor_coef Fsqd
_refine_ls_weighting_details 'w=1/[\s^2^(Fo^2^)+(0.0098P)^2^+1.5657P] where P=(Fo^2^+2Fc^2^)/3'
_refine_ls_weighting_scheme calc
_refine_ls_wR_factor_gt 0.0596
_refine_ls_wR_factor_ref 0.0656
_reflns_Friedel_coverage 0.000
_reflns_number_gt 4408
_reflns_number_total 5553
_reflns_threshold_expression 'I > 2\s(I)'
_cod_data_source_file d4ce00065j2.cif
_cod_data_source_block 2
_cod_depositor_comments 'Adding full bibliography for 7248288--7248289.cif.'
_cod_database_code 7248289
_shelx_shelxl_version_number 2018/3
_shelx_space_group_comment
;
The symmetry employed for this shelxl refinement is uniquely defined
by the following loop, which should always be used as a source of
symmetry information in preference to the above space-group names.
They are only intended as comments.
;
_olex2_refinement_description
;
1. Fixed Uiso
 At 1.2 times of:
  All C(H) groups
 At 1.5 times of:
  All C(H,H,H) groups, All O(H) groups, All O(H,H) groups
2. Restrained distances
 H12B-H13A
 2.3 with sigma of 0.01
3.a Free rotating group:
 O13(H13A,H13B), O12(H12A,H12B)
3.b Rotating group:
 O9(H9A,H9B)
3.c Aromatic/amide H refined with riding coordinates:
 C3(H3), C6(H6), C8(H8), C10(H10), C14(H14), C15(H15), C18(H18), C22(H22)
3.d Idealised Me refined as rotating group:
 C23(H23A,H23B,H23C), C24(H24A,H24B,H24C)
3.e Idealised tetrahedral OH refined as rotating group:
 O1(H1)
;
_olex2_submission_special_instructions 'No special instructions were received'

loop_
_space_group_symop_operation_xyz
'x, y, z'
'-x, -y, -z'

loop_
_atom_site_label
_atom_site_type_symbol
_atom_site_fract_x
_atom_site_fract_y
_atom_site_fract_z
_atom_site_U_iso_or_equiv
_atom_site_adp_type
_atom_site_occupancy
_atom_site_site_symmetry_order
_atom_site_calc_flag
_atom_site_refinement_flags_posn
_atom_site_refinement_flags_adp
_atom_site_refinement_flags_occupancy
_atom_site_disorder_assembly
_atom_site_disorder_group
Eu1 Eu 0.35784(3) 0.68353(2) 0.43432(2) 0.01547(7) Uani 1 1 d . . . . .
O1 O 1.1019(4) 0.8750(5) 0.1797(3) 0.0564(13) Uani 1 1 d . . . . .
H1 H 1.176479 0.883528 0.194113 0.085 Uiso 1 1 calc R U . . .
C1 C 0.7247(5) 0.5361(5) 0.4113(4) 0.0218(11) Uani 1 1 d . . . . .
O2 O 1.1424(3) 0.7197(4) 0.3373(3) 0.0398(10) Uani 1 1 d . . . . .
C2 C 0.7703(5) 0.6357(5) 0.3226(3) 0.0227(11) Uani 1 1 d . . . . .
O3 O 0.5981(3) 0.5689(3) 0.4428(2) 0.0264(8) Uani 1 1 d . . . . .
C3 C 0.9010(5) 0.6516(5) 0.3244(4) 0.0266(11) Uani 1 1 d . . . . .
H3 H 0.965167 0.594513 0.378425 0.032 Uiso 1 1 calc R U . . .
O4 O 0.8082(3) 0.4192(3) 0.4549(3) 0.0339(9) Uani 1 1 d . . . . .
C4 C 0.9357(5) 0.7538(5) 0.2445(4) 0.0274(12) Uani 1 1 d . . . . .
O5 O 0.4044(4) 0.5268(3) 0.3217(3) 0.0330(9) Uani 1 1 d . . . . .
C5 C 1.0697(5) 0.7799(5) 0.2574(4) 0.0286(12) Uani 1 1 d . . . . .
C6 C 0.8424(5) 0.8341(5) 0.1600(4) 0.0291(12) Uani 1 1 d . . . . .
H6 H 0.868243 0.899669 0.105240 0.035 Uiso 1 1 calc R U . . .
O6 O 0.5637(3) 0.3206(3) 0.3967(2) 0.0276(8) Uani 1 1 d . . . . .
O7 O 0.4541(3) -0.1154(3) 0.3946(3) 0.0325(9) Uani 1 1 d . . . . .
C7 C 0.7117(5) 0.8170(5) 0.1570(4) 0.0263(11) Uani 1 1 d . . . . .
C8 C 0.6766(5) 0.7176(5) 0.2398(4) 0.0266(11) Uani 1 1 d . . . . .
H8 H 0.588789 0.705725 0.239571 0.032 Uiso 1 1 calc R U . . .
O8 O 0.3304(3) -0.1283(3) 0.2645(2) 0.0274(8) Uani 1 1 d . . . . .
O9 O 0.1858(4) 0.8772(4) 0.4882(3) 0.0425(10) Uani 1 1 d . . . . .
H9A H 0.222566 0.909167 0.531798 0.064 Uiso 1 1 d R U . . .
H9B H 0.123345 0.846910 0.526363 0.064 Uiso 1 1 d R U . . .
C9 C 0.6053(5) 0.9082(5) 0.0735(4) 0.0294(12) Uani 1 1 d . . . . .
C10 C 0.5894(5) 1.0519(5) 0.0427(4) 0.0324(13) Uani 1 1 d . . . . .
H10 H 0.649409 1.088069 0.071433 0.039 Uiso 1 1 calc R U . . .
O10 O -0.0557(4) 0.3174(4) 0.1826(3) 0.0513(12) Uani 1 1 d . . . . .
C11 C 0.5138(5) 0.8572(5) 0.0298(4) 0.0281(12) Uani 1 1 d . . . . .
O11 O 0.5351(4) 0.7135(4) 0.0587(3) 0.0422(10) Uani 1 1 d . . . . .
C12 C 0.4583(5) 0.3936(5) 0.3367(4) 0.0257(11) Uani 1 1 d . . . . .
C13 C 0.3910(5) 0.3167(5) 0.2811(4) 0.0219(11) Uani 1 1 d . . . . .
C14 C 0.2863(5) 0.3919(5) 0.2041(4) 0.0251(11) Uani 1 1 d . . . . .
H14 H 0.261719 0.490267 0.185269 0.030 Uiso 1 1 calc R U . . .
C15 C 0.4234(5) 0.1706(5) 0.3123(4) 0.0241(11) Uani 1 1 d . . . . .
H15 H 0.492087 0.119568 0.364501 0.029 Uiso 1 1 calc R U . . .
C16 C 0.3538(5) 0.1006(5) 0.2658(4) 0.0224(11) Uani 1 1 d . . . . .
C17 C 0.3827(5) -0.0559(5) 0.3093(4) 0.0242(11) Uani 1 1 d . . . . .
C18 C 0.2526(5) 0.1754(5) 0.1866(4) 0.0237(11) Uani 1 1 d . . . . .
H18 H 0.207718 0.127546 0.154387 0.028 Uiso 1 1 calc R U . . .
C19 C 0.2184(5) 0.3228(5) 0.1554(4) 0.0238(11) Uani 1 1 d . . . . .
C20 C 0.1056(5) 0.4100(5) 0.0739(4) 0.0261(11) Uani 1 1 d . . . . .
C21 C -0.0312(5) 0.4075(5) 0.0889(4) 0.0305(12) Uani 1 1 d . . . . .
C22 C -0.1359(5) 0.4959(5) 0.0156(4) 0.0306(12) Uani 1 1 d . . . . .
H22 H -0.226908 0.492026 0.026627 0.037 Uiso 1 1 calc R U . . .
C23 C -0.1894(7) 0.2979(8) 0.1971(5) 0.087(3) Uani 1 1 d . . . . .
H23A H -0.206202 0.255142 0.141520 0.130 Uiso 1 1 calc R U . . .
H23B H -0.259322 0.387933 0.192846 0.130 Uiso 1 1 calc R U . . .
H23C H -0.193271 0.237248 0.266828 0.130 Uiso 1 1 calc R U . . .
C24 C 0.4248(6) 0.6640(6) 0.0409(5) 0.0589(19) Uani 1 1 d . . . . .
H24A H 0.416756 0.670115 -0.035113 0.088 Uiso 1 1 calc R U . . .
H24B H 0.339169 0.720927 0.066174 0.088 Uiso 1 1 calc R U . . .
H24C H 0.443104 0.567230 0.079648 0.088 Uiso 1 1 calc R U . . .
O13 O 0.2589(6) 0.0723(5) 0.5676(5) 0.0835(16) Uani 1 1 d G . . . .
H13A H 0.212227 0.142515 0.520151 0.125 Uiso 1 1 d DG U . . .
H13B H 0.336382 0.087734 0.571687 0.125 Uiso 1 1 d G U . . .
O12 O 0.0507(5) 0.2316(6) 0.4170(4) 0.101(2) Uani 1 1 d G . . . .
H12A H -0.002727 0.314742 0.416787 0.151 Uiso 1 1 d G U . . .
H12B H 0.094233 0.240315 0.357362 0.151 Uiso 1 1 d DG U . . .

loop_
_atom_site_aniso_label
_atom_site_aniso_U_11
_atom_site_aniso_U_22
_atom_site_aniso_U_33
_atom_site_aniso_U_23
_atom_site_aniso_U_13
_atom_site_aniso_U_12
Eu1 0.01551(12) 0.01039(10) 0.01880(11) 0.00340(8) -0.00855(8) -0.00466(8)
O1 0.046(3) 0.070(3) 0.051(3) 0.031(2) -0.024(2) -0.042(2)
C1 0.016(3) 0.023(2) 0.026(3) 0.000(2) -0.006(2) -0.008(2)
O2 0.030(2) 0.047(2) 0.038(2) 0.0162(18) -0.0196(17) -0.0199(18)
C2 0.023(3) 0.023(2) 0.020(2) 0.003(2) -0.002(2) -0.010(2)
O3 0.0221(19) 0.0257(18) 0.0306(19) -0.0017(15) -0.0013(15) -0.0094(15)
C3 0.021(3) 0.027(3) 0.027(3) 0.005(2) -0.009(2) -0.007(2)
O4 0.0248(19) 0.0248(18) 0.039(2) 0.0146(16) -0.0068(16) -0.0031(16)
C4 0.019(3) 0.032(3) 0.030(3) 0.005(2) -0.010(2) -0.013(2)
O5 0.042(2) 0.0146(17) 0.039(2) -0.0021(15) -0.0197(17) -0.0015(16)
C5 0.024(3) 0.028(3) 0.030(3) 0.005(2) -0.005(2) -0.011(2)
C6 0.027(3) 0.028(3) 0.030(3) 0.007(2) -0.009(2) -0.014(2)
O6 0.030(2) 0.0228(17) 0.0290(18) 0.0009(15) -0.0150(16) -0.0091(15)
O7 0.039(2) 0.0209(18) 0.036(2) 0.0051(15) -0.0206(17) -0.0099(16)
C7 0.025(3) 0.028(3) 0.023(2) 0.005(2) -0.007(2) -0.011(2)
C8 0.017(3) 0.031(3) 0.029(3) 0.001(2) -0.010(2) -0.006(2)
O8 0.032(2) 0.0201(17) 0.0325(19) -0.0033(15) -0.0092(16) -0.0108(15)
O9 0.042(2) 0.037(2) 0.046(2) -0.0104(18) -0.0020(19) -0.0063(18)
C9 0.023(3) 0.035(3) 0.026(3) 0.005(2) -0.007(2) -0.011(2)
C10 0.027(3) 0.039(3) 0.032(3) 0.006(2) -0.011(2) -0.018(2)
O10 0.035(2) 0.064(3) 0.043(2) 0.029(2) -0.0177(19) -0.025(2)
C11 0.028(3) 0.024(3) 0.028(3) 0.010(2) -0.010(2) -0.010(2)
O11 0.041(2) 0.031(2) 0.051(2) 0.0058(18) -0.0224(19) -0.0136(18)
C12 0.033(3) 0.023(3) 0.022(2) 0.000(2) -0.009(2) -0.011(2)
C13 0.024(3) 0.017(2) 0.026(2) -0.002(2) -0.008(2) -0.007(2)
C14 0.028(3) 0.020(2) 0.027(3) 0.001(2) -0.009(2) -0.009(2)
C15 0.023(3) 0.022(2) 0.026(3) 0.001(2) -0.013(2) -0.006(2)
C16 0.023(3) 0.017(2) 0.027(3) -0.002(2) -0.006(2) -0.007(2)
C17 0.024(3) 0.017(2) 0.030(3) -0.001(2) 0.000(2) -0.008(2)
C18 0.026(3) 0.021(2) 0.023(2) -0.001(2) -0.007(2) -0.008(2)
C19 0.021(3) 0.023(2) 0.025(2) 0.002(2) -0.009(2) -0.006(2)
C20 0.022(3) 0.024(3) 0.031(3) 0.000(2) -0.012(2) -0.008(2)
C21 0.032(3) 0.026(3) 0.030(3) 0.008(2) -0.009(2) -0.012(2)
C22 0.022(3) 0.031(3) 0.036(3) 0.004(2) -0.010(2) -0.011(2)
C23 0.063(5) 0.129(7) 0.064(5) 0.041(5) -0.019(4) -0.063(5)
C24 0.059(4) 0.035(3) 0.085(5) -0.001(3) -0.021(4) -0.022(3)
O13 0.082(4) 0.066(3) 0.100(4) -0.032(3) -0.026(3) -0.003(3)
O12 0.056(4) 0.133(5) 0.066(3) -0.006(3) 0.008(3) 0.026(3)

loop_
_atom_type_symbol
_atom_type_description
_atom_type_scat_dispersion_real
_atom_type_scat_dispersion_imag
_atom_type_scat_source
C C 0.0033 0.0016 'International Tables Vol C Tables 4.2.6.8 and 6.1.1.4'
H H 0.0000 0.0000 'International Tables Vol C Tables 4.2.6.8 and 6.1.1.4'
Eu Eu -0.1578 3.6682 'International Tables Vol C Tables 4.2.6.8 and 6.1.1.4'
O O 0.0106 0.0060 'International Tables Vol C Tables 4.2.6.8 and 6.1.1.4'

loop_
_geom_angle_atom_site_label_1
_geom_angle_atom_site_label_2
_geom_angle_atom_site_label_3
_geom_angle
_geom_angle_site_symmetry_1
_geom_angle_site_symmetry_3
_geom_angle_publ_flag
Eu1 Eu1 H9A 128.1 2_666 . ?
Eu1 Eu1 H9B 130.2 2_666 . ?
C1 Eu1 Eu1 59.32(9) 2_666 2_666 ?
C1 Eu1 H9A 97.6 2_666 . ?
C1 Eu1 H9B 79.2 2_666 . ?
O2 Eu1 Eu1 128.05(8) 1_455 2_666 ?
O2 Eu1 C1 85.33(11) 1_455 2_666 ?
O2 Eu1 O3 102.97(10) 1_455 2_666 ?
O2 Eu1 O7 115.88(10) 1_455 1_565 ?
O2 Eu1 O8 68.59(10) 1_455 1_565 ?
O2 Eu1 H9A 90.4 1_455 . ?
O2 Eu1 H9B 68.1 1_455 . ?
O2 Eu1 C17 90.55(12) 1_455 1_565 ?
O3 Eu1 Eu1 38.04(7) . 2_666 ?
O3 Eu1 Eu1 33.60(7) 2_666 2_666 ?
O3 Eu1 C1 26.04(10) 2_666 2_666 ?
O3 Eu1 C1 97.21(12) . 2_666 ?
O3 Eu1 O2 143.81(12) . 1_455 ?
O3 Eu1 O3 71.64(12) . 2_666 ?
O3 Eu1 O4 122.33(10) . 2_666 ?
O3 Eu1 O7 77.93(11) . 1_565 ?
O3 Eu1 O8 103.00(10) . 1_565 ?
O3 Eu1 O9 141.21(12) . . ?
O3 Eu1 H9A 116.1 2_666 . ?
O3 Eu1 H9A 124.6 . . ?
O3 Eu1 H9B 103.5 2_666 . ?
O3 Eu1 H9B 147.9 . . ?
O3 Eu1 C17 94.43(12) . 1_565 ?
O3 Eu1 C17 165.54(11) 2_666 1_565 ?
O4 Eu1 Eu1 84.51(7) 2_666 2_666 ?
O4 Eu1 C1 25.19(11) 2_666 2_666 ?
O4 Eu1 O2 66.53(11) 2_666 1_455 ?
O4 Eu1 O3 51.12(10) 2_666 2_666 ?
O4 Eu1 O7 144.75(12) 2_666 1_565 ?
O4 Eu1 O8 132.52(10) 2_666 1_565 ?
O4 Eu1 H9A 81.2 2_666 . ?
O4 Eu1 H9B 57.5 2_666 . ?
O4 Eu1 C17 141.82(12) 2_666 1_565 ?
O5 Eu1 Eu1 68.58(7) . 2_666 ?
O5 Eu1 C1 84.61(13) . 2_666 ?
O5 Eu1 O2 71.55(12) . 1_455 ?
O5 Eu1 O3 72.76(11) . . ?
O5 Eu1 O3 72.76(10) . 2_666 ?
O5 Eu1 O4 94.21(12) . 2_666 ?
O5 Eu1 O6 135.49(10) . 2_666 ?
O5 Eu1 O7 120.46(12) . 1_565 ?
O5 Eu1 O8 85.75(11) . 1_565 ?
O5 Eu1 O9 145.08(12) . . ?
O5 Eu1 H9A 161.7 . . ?
O5 Eu1 H9B 137.4 . . ?
O5 Eu1 C17 107.45(13) . 1_565 ?
O6 Eu1 Eu1 66.91(7) 2_666 2_666 ?
O6 Eu1 C1 73.24(11) 2_666 2_666 ?
O6 Eu1 O2 141.13(12) 2_666 1_455 ?
O6 Eu1 O3 72.40(11) 2_666 . ?
O6 Eu1 O3 70.58(10) 2_666 2_666 ?
O6 Eu1 O4 81.89(11) 2_666 2_666 ?
O6 Eu1 O7 77.58(10) 2_666 1_565 ?
O6 Eu1 O8 128.68(10) 2_666 1_565 ?
O6 Eu1 O9 76.52(11) 2_666 . ?
O6 Eu1 H9A 61.8 2_666 . ?
O6 Eu1 H9B 76.1 2_666 . ?
O6 Eu1 C17 102.04(12) 2_666 1_565 ?
O7 Eu1 Eu1 112.53(7) 1_565 2_666 ?
O7 Eu1 C1 150.46(12) 1_565 2_666 ?
O7 Eu1 O3 141.09(10) 1_565 2_666 ?
O7 Eu1 O8 52.25(10) 1_565 1_565 ?
O7 Eu1 H9A 63.9 1_565 . ?
O7 Eu1 H9B 89.6 1_565 . ?
O7 Eu1 C17 26.31(11) 1_565 1_565 ?
O8 Eu1 Eu1 137.33(7) 1_565 2_666 ?
O8 Eu1 C1 153.89(11) 1_565 2_666 ?
O8 Eu1 O3 158.51(10) 1_565 2_666 ?
O8 Eu1 H9A 84.4 1_565 . ?
O8 Eu1 H9B 91.8 1_565 . ?
O8 Eu1 C17 26.69(11) 1_565 1_565 ?
O9 Eu1 Eu1 139.92(8) . 2_666 ?
O9 Eu1 C1 95.45(13) . 2_666 ?
O9 Eu1 O2 73.65(13) . 1_455 ?
O9 Eu1 O3 118.58(11) . 2_666 ?
O9 Eu1 O4 74.37(12) . 2_666 ?
O9 Eu1 O7 73.16(12) . 1_565 ?
O9 Eu1 O8 79.02(11) . 1_565 ?
O9 Eu1 H9A 16.8 . . ?
O9 Eu1 H9B 16.8 . . ?
O9 Eu1 C17 69.88(13) . 1_565 ?
H9A Eu1 H9B 28.0 . . ?
C17 Eu1 Eu1 132.35(10) 1_565 2_666 ?
C17 Eu1 C1 165.33(13) 1_565 2_666 ?
C17 Eu1 H9A 68.3 1_565 . ?
C17 Eu1 H9B 86.2 1_565 . ?
C5 O1 H1 109.5 . . ?
C2 C1 Eu1 172.5(3) . 2_666 ?
O3 C1 Eu1 63.5(2) . 2_666 ?
O3 C1 C2 119.7(4) . . ?
O4 C1 Eu1 56.2(2) . 2_666 ?
O4 C1 C2 120.9(4) . . ?
O4 C1 O3 119.3(4) . . ?
C5 O2 Eu1 147.6(3) . 1_655 ?
C3 C2 C1 120.9(4) . . ?
C3 C2 C8 120.3(4) . . ?
C8 C2 C1 118.8(4) . . ?
Eu1 O3 Eu1 108.36(12) . 2_666 ?
C1 O3 Eu1 90.5(2) . 2_666 ?
C1 O3 Eu1 158.1(3) . . ?
C2 C3 H3 120.4 . . ?
C2 C3 C4 119.1(4) . . ?
C4 C3 H3 120.4 . . ?
C1 O4 Eu1 98.6(3) . 2_666 ?
C3 C4 C5 117.2(4) . . ?
C3 C4 C6 120.4(4) . . ?
C6 C4 C5 122.2(4) . . ?
C12 O5 Eu1 133.6(3) . . ?
O1 C5 C4 116.2(4) . . ?
O2 C5 O1 122.5(5) . . ?
O2 C5 C4 121.3(4) . . ?
C4 C6 H6 119.7 . . ?
C7 C6 C4 120.6(4) . . ?
C7 C6 H6 119.7 . . ?
C12 O6 Eu1 135.9(3) . 2_666 ?
C17 O7 Eu1 93.4(3) . 1_545 ?
C6 C7 C8 118.3(4) . . ?
C6 C7 C9 122.2(4) . . ?
C8 C7 C9 119.4(4) . . ?
C2 C8 C7 121.2(4) . . ?
C2 C8 H8 119.4 . . ?
C7 C8 H8 119.4 . . ?
C17 O8 Eu1 91.7(3) . 1_545 ?
Eu1 O9 H9A 109.7 . . ?
Eu1 O9 H9B 109.4 . . ?
H9A O9 H9B 104.1 . . ?
C10 C9 C7 119.2(4) . . ?
C10 C9 C11 118.0(4) . . ?
C11 C9 C7 122.6(4) . . ?
C9 C10 H10 119.3 . . ?
C11 C10 C9 121.5(4) 2_675 . ?
C11 C10 H10 119.3 2_675 . ?
C21 O10 C23 118.4(4) . . ?
C10 C11 C9 120.5(4) 2_675 . ?
O11 C11 C9 116.8(4) . . ?
O11 C11 C10 122.7(4) . 2_675 ?
C11 O11 C24 117.6(4) . . ?
O5 C12 O6 125.0(4) . . ?
O5 C12 C13 117.4(4) . . ?
O6 C12 C13 117.6(4) . . ?
C14 C13 C12 120.2(4) . . ?
C15 C13 C12 120.3(4) . . ?
C15 C13 C14 119.3(4) . . ?
C13 C14 H14 119.5 . . ?
C19 C14 C13 121.0(4) . . ?
C19 C14 H14 119.5 . . ?
C13 C15 H15 119.9 . . ?
C16 C15 C13 120.1(4) . . ?
C16 C15 H15 119.9 . . ?
C15 C16 C17 118.2(4) . . ?
C15 C16 C18 120.5(4) . . ?
C18 C16 C17 121.2(4) . . ?
O7 C17 Eu1 60.3(2) . 1_545 ?
O7 C17 O8 119.3(4) . . ?
O7 C17 C16 119.4(4) . . ?
O8 C17 Eu1 61.6(2) . 1_545 ?
O8 C17 C16 121.2(4) . . ?
C16 C17 Eu1 160.5(3) . 1_545 ?
C16 C18 H18 120.1 . . ?
C16 C18 C19 119.8(4) . . ?
C19 C18 H18 120.1 . . ?
C14 C19 C18 119.2(4) . . ?
C14 C19 C20 118.4(4) . . ?
C18 C19 C20 122.3(4) . . ?
C21 C20 C19 121.9(4) . . ?
C21 C20 C22 118.5(4) . 2_565 ?
C22 C20 C19 119.5(4) 2_565 . ?
O10 C21 C20 115.6(4) . . ?
O10 C21 C22 123.4(4) . . ?
C20 C21 C22 120.9(4) . . ?
C20 C22 C21 120.6(4) 2_565 . ?
C20 C22 H22 119.7 2_565 . ?
C21 C22 H22 119.7 . . ?
O10 C23 H23A 109.5 . . ?
O10 C23 H23B 109.5 . . ?
O10 C23 H23C 109.5 . . ?
H23A C23 H23B 109.5 . . ?
H23A C23 H23C 109.5 . . ?
H23B C23 H23C 109.5 . . ?
O11 C24 H24A 109.5 . . ?
O11 C24 H24B 109.5 . . ?
O11 C24 H24C 109.5 . . ?
H24A C24 H24B 109.5 . . ?
H24A C24 H24C 109.5 . . ?
H24B C24 H24C 109.5 . . ?
H13A O13 H13B 104.5 . . ?
H12A O12 H12B 104.5 . . ?

loop_
_geom_bond_atom_site_label_1
_geom_bond_atom_site_label_2
_geom_bond_distance
_geom_bond_site_symmetry_2
_geom_bond_publ_flag
Eu1 Eu1 4.0042(5) 2_666 ?
Eu1 C1 2.905(4) 2_666 ?
Eu1 O2 2.451(3) 1_455 ?
Eu1 O3 2.335(3) . ?
Eu1 O3 2.600(3) 2_666 ?
Eu1 O4 2.442(3) 2_666 ?
Eu1 O5 2.308(3) . ?
Eu1 O6 2.322(3) 2_666 ?
Eu1 O7 2.467(3) 1_565 ?
Eu1 O8 2.494(3) 1_565 ?
Eu1 O9 2.390(3) . ?
Eu1 H9A 2.7985 . ?
Eu1 H9B 2.7948 . ?
Eu1 C17 2.834(4) 1_565 ?
O1 H1 0.8200 . ?
O1 C5 1.313(5) . ?
C1 C2 1.482(6) . ?
C1 O3 1.275(5) . ?
C1 O4 1.250(5) . ?
O2 C5 1.212(5) . ?
C2 C3 1.379(6) . ?
C2 C8 1.387(6) . ?
C3 H3 0.9300 . ?
C3 C4 1.387(6) . ?
C4 C5 1.481(6) . ?
C4 C6 1.396(6) . ?
O5 C12 1.268(5) . ?
C6 H6 0.9300 . ?
C6 C7 1.385(6) . ?
O6 C12 1.269(5) . ?
O7 C17 1.258(5) . ?
C7 C8 1.391(6) . ?
C7 C9 1.486(6) . ?
C8 H8 0.9300 . ?
O8 C17 1.274(5) . ?
O9 H9A 0.8581 . ?
O9 H9B 0.8580 . ?
C9 C10 1.385(6) . ?
C9 C11 1.389(6) . ?
C10 H10 0.9300 . ?
C10 C11 1.384(6) 2_675 ?
O10 C21 1.383(5) . ?
O10 C23 1.415(6) . ?
C11 O11 1.375(5) . ?
O11 C24 1.406(6) . ?
C12 C13 1.492(6) . ?
C13 C14 1.392(6) . ?
C13 C15 1.386(6) . ?
C14 H14 0.9300 . ?
C14 C19 1.382(6) . ?
C15 H15 0.9300 . ?
C15 C16 1.383(6) . ?
C16 C17 1.502(6) . ?
C16 C18 1.387(6) . ?
C18 H18 0.9300 . ?
C18 C19 1.397(6) . ?
C19 C20 1.500(6) . ?
C20 C21 1.387(6) . ?
C20 C22 1.390(6) 2_565 ?
C21 C22 1.392(6) . ?
C22 H22 0.9300 . ?
C23 H23A 0.9600 . ?
C23 H23B 0.9600 . ?
C23 H23C 0.9600 . ?
C24 H24A 0.9600 . ?
C24 H24B 0.9600 . ?
C24 H24C 0.9600 . ?
O13 H13A 0.8500 . ?
O13 H13B 0.8501 . ?
O12 H12A 0.8499 . ?
O12 H12B 0.8496 . ?

loop_
_geom_torsion_atom_site_label_1
_geom_torsion_atom_site_label_2
_geom_torsion_atom_site_label_3
_geom_torsion_atom_site_label_4
_geom_torsion
_geom_torsion_site_symmetry_1
_geom_torsion_site_symmetry_2
_geom_torsion_site_symmetry_3
_geom_torsion_site_symmetry_4
_geom_torsion_publ_flag
Eu1 C1 O3 Eu1 -150.0(8) 2_666 . . . ?
Eu1 O2 C5 O1 -2.7(10) 1_655 . . . ?
Eu1 O2 C5 C4 179.9(4) 1_655 . . . ?
Eu1 O5 C12 O6 -41.0(7) . . . . ?
Eu1 O5 C12 C13 137.9(4) . . . . ?
Eu1 O6 C12 O5 41.6(7) 2_666 . . . ?
Eu1 O6 C12 C13 -137.3(4) 2_666 . . . ?
Eu1 O7 C17 O8 -18.8(5) 1_545 . . . ?
Eu1 O7 C17 C16 157.5(4) 1_545 . . . ?
Eu1 O8 C17 O7 18.6(5) 1_545 . . . ?
Eu1 O8 C17 C16 -157.7(4) 1_545 . . . ?
C1 C2 C3 C4 -174.9(5) . . . . ?
C1 C2 C8 C7 177.2(5) . . . . ?
C2 C1 O3 Eu1 172.3(4) . . . 2_666 ?
C2 C1 O3 Eu1 22.4(11) . . . . ?
C2 C1 O4 Eu1 -171.8(4) . . . 2_666 ?
C2 C3 C4 C5 172.3(4) . . . . ?
C2 C3 C4 C6 -3.6(8) . . . . ?
O3 C1 C2 C3 143.0(5) . . . . ?
O3 C1 C2 C8 -34.3(7) . . . . ?
O3 C1 O4 Eu1 7.2(5) . . . 2_666 ?
C3 C2 C8 C7 0.0(7) . . . . ?
C3 C4 C5 O1 178.6(5) . . . . ?
C3 C4 C5 O2 -3.8(8) . . . . ?
C3 C4 C6 C7 2.7(8) . . . . ?
O4 C1 C2 C3 -38.0(7) . . . . ?
O4 C1 C2 C8 144.8(5) . . . . ?
O4 C1 O3 Eu1 -6.7(4) . . . 2_666 ?
O4 C1 O3 Eu1 -156.7(6) . . . . ?
C4 C6 C7 C8 -0.4(8) . . . . ?
C4 C6 C7 C9 175.0(5) . . . . ?
O5 C12 C13 C14 8.9(7) . . . . ?
O5 C12 C13 C15 -165.4(4) . . . . ?
C5 C4 C6 C7 -173.0(5) . . . . ?
C6 C4 C5 O1 -5.6(8) . . . . ?
C6 C4 C5 O2 172.0(5) . . . . ?
C6 C7 C8 C2 -0.9(7) . . . . ?
C6 C7 C9 C10 -40.1(7) . . . . ?
C6 C7 C9 C11 144.4(5) . . . . ?
O6 C12 C13 C14 -172.1(4) . . . . ?
O6 C12 C13 C15 13.6(7) . . . . ?
C7 C9 C10 C11 -176.0(5) . . . 2_675 ?
C7 C9 C11 C10 175.9(5) . . . 2_675 ?
C7 C9 C11 O11 -6.7(7) . . . . ?
C8 C2 C3 C4 2.3(7) . . . . ?
C8 C7 C9 C10 135.2(5) . . . . ?
C8 C7 C9 C11 -40.3(7) . . . . ?
C9 C7 C8 C2 -176.4(5) . . . . ?
C9 C11 O11 C24 162.9(5) . . . . ?
C10 C9 C11 C10 0.3(8) . . . 2_675 ?
C10 C9 C11 O11 177.7(4) . . . . ?
C10 C11 O11 C24 -19.8(7) 2_675 . . . ?
O10 C21 C22 C20 176.2(5) . . . 2_565 ?
C11 C9 C10 C11 -0.3(9) . . . 2_675 ?
C12 C13 C14 C19 -177.0(5) . . . . ?
C12 C13 C15 C16 175.5(4) . . . . ?
C13 C14 C19 C18 2.0(7) . . . . ?
C13 C14 C19 C20 179.5(4) . . . . ?
C13 C15 C16 C17 -174.4(4) . . . . ?
C13 C15 C16 C18 1.0(7) . . . . ?
C14 C13 C15 C16 1.1(7) . . . . ?
C14 C19 C20 C21 -118.9(5) . . . . ?
C14 C19 C20 C22 56.3(7) . . . 2_565 ?
C15 C13 C14 C19 -2.6(7) . . . . ?
C15 C16 C17 Eu1 93.0(10) . . . 1_545 ?
C15 C16 C17 O7 9.3(7) . . . . ?
C15 C16 C17 O8 -174.5(4) . . . . ?
C15 C16 C18 C19 -1.6(7) . . . . ?
C16 C18 C19 C14 0.1(7) . . . . ?
C16 C18 C19 C20 -177.3(4) . . . . ?
C17 C16 C18 C19 173.7(4) . . . . ?
C18 C16 C17 Eu1 -82.4(11) . . . 1_545 ?
C18 C16 C17 O7 -166.1(4) . . . . ?
C18 C16 C17 O8 10.2(7) . . . . ?
C18 C19 C20 C21 58.5(7) . . . . ?
C18 C19 C20 C22 -126.3(5) . . . 2_565 ?
C19 C20 C21 O10 -1.3(7) . . . . ?
C19 C20 C21 C22 175.9(4) . . . . ?
C20 C21 C22 C20 -0.7(9) . . . 2_565 ?
C22 C20 C21 O10 -176.5(5) 2_565 . . . ?
C22 C20 C21 C22 0.7(9) 2_565 . . . ?
C23 O10 C21 C20 -173.1(6) . . . . ?
C23 O10 C21 C22 9.8(8) . . . . ?
